data_7222129
loop_
_publ_author_name
'Yue, Yongkang'
'Huo, Fangjun'
'Yin, Caixia'
'Chao, Jianbin'
'Yongbin Zhang, Yongbin Zhang'
'Wei, Xing'

_publ_section_title
;
 An ICT based ultraselective and sensitive fluorescent probe for detection
 of HClO in living cells
;
_journal_issue 95
_journal_name_full 'RSC Adv.'
_journal_page_first 77670
_journal_paper_doi 10.1039/C5RA16097A
_journal_volume 5
_journal_year 2015
_chemical_formula_sum 'C16 H23 N O8'
_chemical_formula_weight 357.35
_chemical_name_systematic
; 
 ? 
;
_space_group_IT_number 4
_symmetry_space_group_name_Hall 'P 2yb'
_symmetry_space_group_name_H-M 'P 1 21 1'
_atom_sites_solution_hydrogens geom
_atom_sites_solution_primary direct
_atom_sites_solution_secondary difmap
_audit_creation_method SHELXL-97
_audit_update_record
;
2015-08-10 deposited with the CCDC.
2015-09-09 downloaded from the CCDC.
;
_cell_angle_alpha 90.00
_cell_angle_beta 92.052(4)
_cell_angle_gamma 90.00
_cell_formula_units_Z 2
_cell_length_a 6.3846(13)
_cell_length_b 16.788(4)
_cell_length_c 7.9738(16)
_cell_measurement_temperature 293(2)
_cell_volume 854.1(3)
_computing_structure_refinement 'SHELXL-97 (Sheldrick, 1997)'
_computing_structure_solution 'SHELXS-97 (Sheldrick, 1990)'
_diffrn_ambient_temperature 293(2)
_diffrn_measured_fraction_theta_full 0.995
_diffrn_measured_fraction_theta_max 0.996
_diffrn_radiation_monochromator graphite
_diffrn_radiation_source 'fine-focus sealed tube'
_diffrn_radiation_type MoK\a
_diffrn_radiation_wavelength 0.71073
_diffrn_reflns_av_R_equivalents 0.0317
_diffrn_reflns_av_sigmaI/netI 0.0262
_diffrn_reflns_limit_h_max 8
_diffrn_reflns_limit_h_min -8
_diffrn_reflns_limit_k_max 21
_diffrn_reflns_limit_k_min -21
_diffrn_reflns_limit_l_max 10
_diffrn_reflns_limit_l_min -10
_diffrn_reflns_number 9558
_diffrn_reflns_theta_full 26.00
_diffrn_reflns_theta_max 27.47
_diffrn_reflns_theta_min 2.56
_exptl_absorpt_coefficient_mu 0.112
_exptl_crystal_density_diffrn 1.389
_exptl_crystal_density_method 'not measured'
_exptl_crystal_F_000 380
_refine_diff_density_max 0.219
_refine_diff_density_min -0.295
_refine_diff_density_rms 0.043
_refine_ls_abs_structure_details 'Flack H D (1983), Acta Cryst. A39, 876-881'
_refine_ls_abs_structure_Flack -0.5(7)
_refine_ls_extinction_method none
_refine_ls_goodness_of_fit_ref 1.070
_refine_ls_hydrogen_treatment mixed
_refine_ls_matrix_type full
_refine_ls_number_parameters 252
_refine_ls_number_reflns 3768
_refine_ls_number_restraints 1
_refine_ls_restrained_S_all 1.070
_refine_ls_R_factor_all 0.0378
_refine_ls_R_factor_gt 0.0368
_refine_ls_shift/su_max 0.000
_refine_ls_shift/su_mean 0.000
_refine_ls_structure_factor_coef Fsqd
_refine_ls_weighting_details 'calc w=1/[\s^2^(Fo^2^)+(0.0604P)^2^+0.0908P] where P=(Fo^2^+2Fc^2^)/3'
_refine_ls_weighting_scheme calc
_refine_ls_wR_factor_gt 0.0964
_refine_ls_wR_factor_ref 0.0975
_reflns_number_gt 3680
_reflns_number_total 3768
_reflns_threshold_expression >2sigma(I)
_cod_data_source_file c5ra16097a2.cif
_cod_data_source_block mx3426
_cod_database_code 7222129

loop_
_symmetry_equiv_pos_as_xyz
'x, y, z'
'-x, y+1/2, -z'

loop_
_atom_site_label
_atom_site_type_symbol
_atom_site_fract_x
_atom_site_fract_y
_atom_site_fract_z
_atom_site_U_iso_or_equiv
_atom_site_adp_type
_atom_site_occupancy
_atom_site_symmetry_multiplicity
_atom_site_calc_flag
_atom_site_refinement_flags
O7 O 0.7323(2) 0.30654(9) 0.5721(2) 0.0486(4) Uani 1 1 d .
O6 O 0.4593(2) 0.30179(10) 0.8328(2) 0.0482(4) Uani 1 1 d .
O5 O 0.1594(2) 0.27744(7) 0.58085(17) 0.0365(3) Uani 1 1 d .
O1 O 0.40892(16) 0.36805(6) 0.36661(14) 0.0279(2) Uani 1 1 d .
H1A H 0.3608 0.3313 0.3094 0.042 Uiso 1 1 calc R
O2 O 0.04928(16) 0.36259(7) 0.19980(15) 0.0332(3) Uani 1 1 d .
O3 O -0.0748(2) 0.65663(8) 0.01573(17) 0.0430(3) Uani 1 1 d .
N1 N 1.33392(18) 0.53704(8) 0.76585(15) 0.0259(3) Uani 1 1 d .
C1 C 1.5300(2) 0.52543(11) 0.8669(2) 0.0334(4) Uani 1 1 d .
H1A H 1.6088 0.5741 0.8696 0.050 Uiso 1 1 calc R
H1B H 1.6115 0.4841 0.8177 0.050 Uiso 1 1 calc R
H1C H 1.4970 0.5105 0.9792 0.050 Uiso 1 1 calc R
C2 C 1.2752(2) 0.60993(9) 0.7119(2) 0.0297(3) Uani 1 1 d .
H2 H 1.3601 0.6537 0.7369 0.036 Uiso 1 1 calc R
C3 C 1.0909(2) 0.62028(9) 0.6201(2) 0.0283(3) Uani 1 1 d .
H3 H 1.0519 0.6711 0.5849 0.034 Uiso 1 1 calc R
C4 C 0.9608(2) 0.55554(8) 0.57878(18) 0.0226(3) Uani 1 1 d .
C5 C 1.0288(2) 0.48051(9) 0.63670(19) 0.0262(3) Uani 1 1 d .
H5 H 0.9484 0.4356 0.6119 0.031 Uiso 1 1 calc R
C6 C 1.2127(2) 0.47291(9) 0.7293(2) 0.0276(3) Uani 1 1 d .
H6 H 1.2548 0.4229 0.7676 0.033 Uiso 1 1 calc R
C7 C 0.7669(2) 0.56736(9) 0.47907(18) 0.0240(3) Uani 1 1 d .
H7 H 0.7302 0.6188 0.4459 0.029 Uiso 1 1 calc R
C8 C 0.6402(2) 0.50716(8) 0.43370(18) 0.0230(3) Uani 1 1 d .
H8 H 0.6833 0.4570 0.4704 0.028 Uiso 1 1 calc R
C9 C 0.4442(2) 0.50911(8) 0.33495(17) 0.0216(3) Uani 1 1 d .
C10 C 0.3563(2) 0.57921(8) 0.26807(19) 0.0244(3) Uani 1 1 d .
H10 H 0.4246 0.6275 0.2869 0.029 Uiso 1 1 calc R
C11 C 0.1689(2) 0.57787(9) 0.17412(19) 0.0248(3) Uani 1 1 d .
C12 C 0.0617(2) 0.50508(9) 0.14559(19) 0.0252(3) Uani 1 1 d .
H12 H -0.0629 0.5043 0.0815 0.030 Uiso 1 1 calc R
C13 C 0.1413(2) 0.43593(8) 0.21229(18) 0.0238(3) Uani 1 1 d .
C14 C 0.3388(2) 0.43446(8) 0.30831(17) 0.0218(3) Uani 1 1 d .
C15 C 0.0840(3) 0.65146(10) 0.1054(2) 0.0330(3) Uani 1 1 d .
H15 H 0.1558 0.6983 0.1314 0.040 Uiso 1 1 calc R
C16 C -0.1414(2) 0.35669(11) 0.1017(2) 0.0363(4) Uani 1 1 d .
H16A H -0.2442 0.3916 0.1469 0.055 Uiso 1 1 calc R
H16B H -0.1918 0.3028 0.1044 0.055 Uiso 1 1 calc R
H16C H -0.1166 0.3716 -0.0121 0.055 Uiso 1 1 calc R
O4 O 0.60143(18) 0.73898(7) 0.84973(16) 0.0351(3) Uani 1 1 d .
H6A H 0.454(4) 0.2764(16) 0.926(3) 0.055(7) Uiso 1 1 d .
H6B H 0.357(5) 0.2918(18) 0.775(4) 0.063(8) Uiso 1 1 d .
H7A H 0.647(4) 0.3169(15) 0.495(3) 0.049(6) Uiso 1 1 d .
H7B H 0.655(5) 0.300(2) 0.653(4) 0.081(10) Uiso 1 1 d .
H5A H 0.220(3) 0.3040(14) 0.504(3) 0.042(6) Uiso 1 1 d .
H5B H 0.044(4) 0.2879(15) 0.573(3) 0.047(6) Uiso 1 1 d .
H4A H 0.730(5) 0.7122(17) 0.874(3) 0.065(7) Uiso 1 1 d .
H4B H 0.620(3) 0.7801(15) 0.788(3) 0.043(6) Uiso 1 1 d .

loop_
_atom_site_aniso_label
_atom_site_aniso_U_11
_atom_site_aniso_U_22
_atom_site_aniso_U_33
_atom_site_aniso_U_23
_atom_site_aniso_U_13
_atom_site_aniso_U_12
O7 0.0265(6) 0.0611(9) 0.0574(9) 0.0241(7) -0.0065(6) 0.0041(5)
O6 0.0387(7) 0.0623(9) 0.0427(8) 0.0061(7) -0.0101(6) -0.0056(6)
O5 0.0297(6) 0.0361(6) 0.0434(7) 0.0084(5) -0.0047(5) -0.0027(5)
O1 0.0245(5) 0.0249(5) 0.0334(6) 0.0010(4) -0.0102(4) -0.0015(4)
O2 0.0235(5) 0.0298(5) 0.0453(6) 0.0005(5) -0.0142(4) -0.0043(4)
O3 0.0384(6) 0.0411(7) 0.0480(7) 0.0059(6) -0.0192(5) 0.0094(5)
N1 0.0180(5) 0.0368(7) 0.0225(6) -0.0013(5) -0.0046(4) 0.0007(5)
C1 0.0210(6) 0.0502(9) 0.0284(8) -0.0024(7) -0.0078(6) 0.0025(6)
C2 0.0250(7) 0.0311(7) 0.0326(8) -0.0036(6) -0.0038(6) -0.0053(6)
C3 0.0251(7) 0.0265(7) 0.0328(8) -0.0007(6) -0.0060(6) -0.0022(5)
C4 0.0169(6) 0.0280(7) 0.0227(7) -0.0008(5) -0.0013(5) 0.0009(5)
C5 0.0221(6) 0.0254(6) 0.0305(7) -0.0005(6) -0.0059(5) -0.0017(5)
C6 0.0237(7) 0.0286(7) 0.0301(7) 0.0019(6) -0.0043(5) 0.0016(5)
C7 0.0198(6) 0.0258(6) 0.0260(7) 0.0007(5) -0.0047(5) 0.0013(5)
C8 0.0197(6) 0.0265(6) 0.0225(6) 0.0004(5) -0.0048(5) 0.0018(5)
C9 0.0177(6) 0.0261(6) 0.0206(6) -0.0010(5) -0.0039(5) 0.0003(5)
C10 0.0234(6) 0.0257(6) 0.0239(7) -0.0002(5) -0.0034(5) 0.0002(5)
C11 0.0229(6) 0.0276(7) 0.0238(7) -0.0009(6) -0.0032(5) 0.0043(5)
C12 0.0176(6) 0.0334(7) 0.0241(7) -0.0013(6) -0.0051(5) 0.0023(5)
C13 0.0180(6) 0.0275(7) 0.0257(7) -0.0016(6) -0.0032(5) -0.0004(5)
C14 0.0187(6) 0.0263(7) 0.0202(7) -0.0007(5) -0.0027(5) 0.0001(5)
C15 0.0330(8) 0.0320(7) 0.0335(8) 0.0008(6) -0.0074(6) 0.0059(6)
C16 0.0225(7) 0.0368(8) 0.0487(10) -0.0067(7) -0.0130(6) -0.0042(6)
O4 0.0283(6) 0.0314(6) 0.0446(7) 0.0068(5) -0.0114(5) -0.0031(5)

loop_
_atom_type_symbol
_atom_type_description
_atom_type_scat_dispersion_real
_atom_type_scat_dispersion_imag
_atom_type_scat_source
C C 0.0033 0.0016 'International Tables Vol C Tables 4.2.6.8 and 6.1.1.4'
H H 0.0000 0.0000 'International Tables Vol C Tables 4.2.6.8 and 6.1.1.4'
N N 0.0061 0.0033 'International Tables Vol C Tables 4.2.6.8 and 6.1.1.4'
O O 0.0106 0.0060 'International Tables Vol C Tables 4.2.6.8 and 6.1.1.4'

loop_
_geom_angle_atom_site_label_1
_geom_angle_atom_site_label_2
_geom_angle_atom_site_label_3
_geom_angle
C13 O2 C16 117.30(12)
C2 N1 C6 120.31(12)
C2 N1 C1 121.01(13)
C6 N1 C1 118.68(13)
N1 C2 C3 120.56(13)
C2 C3 C4 121.12(13)
C3 C4 C5 116.38(12)
C3 C4 C7 120.46(12)
C5 C4 C7 123.16(12)
C6 C5 C4 120.63(13)
N1 C6 C5 120.99(14)
C8 C7 C4 122.52(13)
C7 C8 C9 129.06(13)
C10 C9 C14 119.85(12)
C10 C9 C8 123.38(12)
C14 C9 C8 116.76(11)
C11 C10 C9 121.16(13)
C10 C11 C12 120.20(13)
C10 C11 C15 119.58(13)
C12 C11 C15 120.22(13)
C13 C12 C11 119.99(12)
O2 C13 C12 125.74(11)
O2 C13 C14 112.71(11)
C12 C13 C14 121.54(12)
O1 C14 C9 123.36(11)
O1 C14 C13 119.42(12)
C9 C14 C13 117.21(11)
O3 C15 C11 124.95(15)

loop_
_geom_bond_atom_site_label_1
_geom_bond_atom_site_label_2
_geom_bond_distance
O1 C14 1.2824(17)
O2 C13 1.3661(18)
O2 C16 1.4269(17)
O3 C15 1.2226(19)
N1 C2 1.346(2)
N1 C6 1.351(2)
N1 C1 1.4772(17)
C2 C3 1.374(2)
C3 C4 1.4004(19)
C4 C5 1.405(2)
C4 C7 1.4605(17)
C5 C6 1.370(2)
C7 C8 1.336(2)
C8 C9 1.4545(17)
C9 C10 1.401(2)
C9 C14 1.4348(18)
C10 C11 1.3888(19)
C11 C12 1.415(2)
C11 C15 1.449(2)
C12 C13 1.3673(19)
C13 C14 1.4521(17)

loop_
_geom_hbond_atom_site_label_D
_geom_hbond_atom_site_label_H
_geom_hbond_atom_site_label_A
_geom_hbond_distance_DH
_geom_hbond_distance_HA
_geom_hbond_distance_DA
_geom_hbond_angle_DHA
_geom_hbond_site_symmetry_A
O6 H6A O4 0.86(3) 1.94(3) 2.783(2) 167(2) 2_647
O6 H6B O5 0.80(3) 1.98(3) 2.7554(19) 163(3) .
O7 H7A O1 0.82(3) 2.00(3) 2.7879(18) 161(2) .
O7 H7B O6 0.83(3) 1.94(3) 2.761(2) 171(3) .
O5 H5A O1 0.86(3) 1.98(3) 2.8222(18) 167(2) .
O5 H5B O7 0.76(3) 2.01(3) 2.769(2) 173(3) 1_455
O4 H4A O3 0.95(3) 1.90(3) 2.7822(16) 154(2) 1_656
O4 H4B O1 0.86(3) 1.93(3) 2.7691(17) 166(2) 2_656
O4 H4B O2 0.86(3) 2.52(2) 3.0821(17) 123.2(19) 2_656

loop_
_geom_torsion_atom_site_label_1
_geom_torsion_atom_site_label_2
_geom_torsion_atom_site_label_3
_geom_torsion_atom_site_label_4
_geom_torsion
C6 N1 C2 C3 0.5(2)
C1 N1 C2 C3 -178.98(15)
N1 C2 C3 C4 -0.7(2)
C2 C3 C4 C5 0.3(2)
C2 C3 C4 C7 -179.09(14)
C3 C4 C5 C6 0.4(2)
C7 C4 C5 C6 179.74(14)
C2 N1 C6 C5 0.2(2)
C1 N1 C6 C5 179.68(14)
C4 C5 C6 N1 -0.7(2)
C3 C4 C7 C8 178.58(15)
C5 C4 C7 C8 -0.7(2)
C4 C7 C8 C9 -179.69(14)
C7 C8 C9 C10 0.6(2)
C7 C8 C9 C14 -178.87(14)
C14 C9 C10 C11 -0.8(2)
C8 C9 C10 C11 179.82(13)
C9 C10 C11 C12 0.6(2)
C9 C10 C11 C15 -179.28(14)
C10 C11 C12 C13 0.8(2)
C15 C11 C12 C13 -179.29(14)
C16 O2 C13 C12 3.3(2)
C16 O2 C13 C14 -177.35(12)
C11 C12 C13 O2 177.23(14)
C11 C12 C13 C14 -2.1(2)
C10 C9 C14 O1 -179.48(14)
C8 C9 C14 O1 0.0(2)
C10 C9 C14 C13 -0.48(19)
C8 C9 C14 C13 178.98(12)
O2 C13 C14 O1 1.56(19)
C12 C13 C14 O1 -179.05(13)
O2 C13 C14 C9 -177.48(12)
C12 C13 C14 C9 1.9(2)
C10 C11 C15 O3 176.98(15)
C12 C11 C15 O3 -2.9(3)
